data_2222972
loop_
_publ_author_name
'Zheng, Chang-Zheng'
'Ji, Chang-You'
'Chang, Xiu-Li'
'Kuang, Xin-Mou'

_publ_section_title
{<i>N</i>'-[(<i>E</i>)-(5-Bromo-2-oxidophenyl)(phenyl)methylene]-4-chlorobenzohydrazidato}pyridinenickel(II)
_journal_coeditor_code BH2240
_journal_issue 9
_journal_name_full 'Acta Crystallographica Section E'
_journal_page_first m1060
_journal_paper_doi 10.1107/S1600536809030943
_journal_volume 65
_journal_year 2009
_chemical_formula_iupac '[Ni (C20 H12 Br Cl N2 O2) (C5 H5 N)]'
_chemical_formula_moiety 'C25 H17 Br Cl N3 Ni O2'
_chemical_formula_sum 'C25 H17 Br Cl N3 Ni O2'
_chemical_formula_weight 565.49
_chemical_name_systematic
;
{<i>N</i>'-[(<i>E</i>)-(5-Bromo-2-oxidophenyl)(phenyl)methylene]-4-
chlorobenzohydrazidato}pyridinenickel(II)
;
_space_group_IT_number 14
_symmetry_cell_setting monoclinic
_symmetry_space_group_name_Hall '-P 2ybc'
_symmetry_space_group_name_H-M 'P 1 21/c 1'
_atom_sites_solution_hydrogens geom
_atom_sites_solution_primary direct
_atom_sites_solution_secondary difmap
_audit_creation_method SHELXL-97
_cell_angle_alpha 90.00
_cell_angle_beta 102.705(6)
_cell_angle_gamma 90.00
_cell_formula_units_Z 4
_cell_length_a 9.854(3)
_cell_length_b 21.981(8)
_cell_length_c 10.857(4)
_cell_measurement_reflns_used 3944
_cell_measurement_temperature 298
_cell_measurement_theta_max 25.50
_cell_measurement_theta_min 2.31
_cell_volume 2294.1(14)
_computing_cell_refinement 'SAINT (Siemens, 1996)'
_computing_data_collection 'SMART (Siemens, 1996)'
_computing_data_reduction 'SAINT (Siemens, 1996)'
_computing_molecular_graphics 'SHELXTL (Sheldrick, 2008)'
_computing_publication_material 'SHELXTL (Sheldrick, 2008)'
_computing_structure_refinement 'SHELXL97 (Sheldrick, 2008)'
_computing_structure_solution 'SHELXS97 (Sheldrick, 2008)'
_diffrn_ambient_temperature 298
_diffrn_measured_fraction_theta_full 1.000
_diffrn_measured_fraction_theta_max 1.000
_diffrn_measurement_device_type 'Siemens SMART CCD area-detector'
_diffrn_measurement_method '\f and \w scans'
_diffrn_radiation_monochromator graphite
_diffrn_radiation_source 'fine-focus sealed tube'
_diffrn_radiation_type MoK\a
_diffrn_radiation_wavelength 0.71073
_diffrn_reflns_av_R_equivalents 0.0244
_diffrn_reflns_av_sigmaI/netI 0.0283
_diffrn_reflns_limit_h_max 11
_diffrn_reflns_limit_h_min -11
_diffrn_reflns_limit_k_max 25
_diffrn_reflns_limit_k_min -26
_diffrn_reflns_limit_l_max 5
_diffrn_reflns_limit_l_min -12
_diffrn_reflns_number 11902
_diffrn_reflns_theta_full 25.05
_diffrn_reflns_theta_max 25.05
_diffrn_reflns_theta_min 1.85
_exptl_absorpt_coefficient_mu 2.732
_exptl_absorpt_correction_T_max 0.7204
_exptl_absorpt_correction_T_min 0.5857
_exptl_absorpt_correction_type multi-scan
_exptl_absorpt_process_details '(SADABS; Sheldrick, 1996)'
_exptl_crystal_colour red
_exptl_crystal_density_diffrn 1.637
_exptl_crystal_density_method 'not measured'
_exptl_crystal_description block
_exptl_crystal_F_000 1136
_exptl_crystal_size_max 0.21
_exptl_crystal_size_mid 0.16
_exptl_crystal_size_min 0.12
_refine_diff_density_max 0.372
_refine_diff_density_min -0.402
_refine_ls_extinction_method none
_refine_ls_goodness_of_fit_ref 1.017
_refine_ls_hydrogen_treatment constr
_refine_ls_matrix_type full
_refine_ls_number_constraints 0
_refine_ls_number_parameters 298
_refine_ls_number_reflns 4065
_refine_ls_number_restraints 0
_refine_ls_restrained_S_all 1.017
_refine_ls_R_factor_all 0.0476
_refine_ls_R_factor_gt 0.0297
_refine_ls_shift/su_max 0.002
_refine_ls_shift/su_mean 0.000
_refine_ls_structure_factor_coef Fsqd
_refine_ls_weighting_details 'calc w=1/[\s^2^(Fo^2^)+(0.0311P)^2^+0.9549P] where P=(Fo^2^+2Fc^2^)/3'
_refine_ls_weighting_scheme calc
_refine_ls_wR_factor_gt 0.0652
_refine_ls_wR_factor_ref 0.0726
_reflns_number_gt 3109
_reflns_number_total 4065
_reflns_threshold_expression I>2\s(I)
_cod_data_source_file bh2240.cif
_cod_data_source_block I
_cod_original_cell_volume 2294.0(14)
_cod_original_sg_symbol_H-M 'P 21/c'
_cod_database_code 2222972
_cod_database_fobs_code 2222972

loop_
_symmetry_equiv_pos_as_xyz
'x, y, z'
'-x, y+1/2, -z+1/2'
'-x, -y, -z'
'x, -y-1/2, z-1/2'

loop_
_atom_site_type_symbol
_atom_site_label
_atom_site_fract_x
_atom_site_fract_y
_atom_site_fract_z
_atom_site_U_iso_or_equiv
_atom_site_adp_type
_atom_site_calc_flag
_atom_site_refinement_flags
_atom_site_occupancy
_atom_site_disorder_assembly
_atom_site_disorder_group
Ni Ni1 0.26454(3) 0.532600(15) 1.11149(3) 0.04069(11) Uani d . 1 . .
Br Br1 -0.09024(4) 0.248039(14) 0.90729(4) 0.07783(14) Uani d . 1 . .
Cl Cl1 0.75673(10) 0.74454(4) 0.73128(10) 0.0848(3) Uani d . 1 . .
O O1 0.14617(18) 0.47902(8) 1.15713(16) 0.0472(5) Uani d . 1 . .
O O2 0.37690(18) 0.59030(8) 1.06354(16) 0.0458(4) Uani d . 1 . .
N N1 0.2572(2) 0.50057(9) 0.95458(19) 0.0383(5) Uani d . 1 . .
N N2 0.3321(2) 0.53375(10) 0.8816(2) 0.0430(5) Uani d . 1 . .
N N3 0.2890(2) 0.56951(10) 1.2752(2) 0.0448(5) Uani d . 1 . .
C C1 0.0919(3) 0.43111(12) 1.0924(2) 0.0419(6) Uani d . 1 . .
C C2 0.1125(2) 0.41494(11) 0.9716(2) 0.0374(6) Uani d . 1 . .
C C3 0.0546(3) 0.35969(11) 0.9185(3) 0.0431(6) Uani d . 1 . .
H H3 0.0689 0.3476 0.8403 0.052 Uiso calc R 1 . .
C C4 -0.0217(3) 0.32383(12) 0.9796(3) 0.0492(7) Uani d . 1 . .
C C5 -0.0490(3) 0.34103(13) 1.0941(3) 0.0545(7) Uani d . 1 . .
H H5 -0.1042 0.3169 1.1335 0.065 Uiso calc R 1 . .
C C6 0.0061(3) 0.39382(13) 1.1481(3) 0.0521(7) Uani d . 1 . .
H H6 -0.0135 0.4057 1.2246 0.062 Uiso calc R 1 . .
C C7 0.1913(2) 0.45224(11) 0.9028(2) 0.0367(6) Uani d . 1 . .
C C8 0.1938(2) 0.43598(11) 0.7696(2) 0.0366(6) Uani d . 1 . .
C C9 0.0738(3) 0.44230(13) 0.6775(3) 0.0510(7) Uani d . 1 . .
H H9 -0.0051 0.4591 0.6978 0.061 Uiso calc R 1 . .
C C10 0.0701(3) 0.42394(16) 0.5556(3) 0.0608(8) Uani d . 1 . .
H H10 -0.0112 0.4284 0.4938 0.073 Uiso calc R 1 . .
C C11 0.1853(3) 0.39918(14) 0.5251(3) 0.0595(8) Uani d . 1 . .
H H11 0.1819 0.3857 0.4433 0.071 Uiso calc R 1 . .
C C12 0.3056(3) 0.39419(14) 0.6150(3) 0.0571(8) Uani d . 1 . .
H H12 0.3848 0.3783 0.5935 0.069 Uiso calc R 1 . .
C C13 0.3110(3) 0.41244(12) 0.7371(3) 0.0481(7) Uani d . 1 . .
H H13 0.3935 0.4089 0.7977 0.058 Uiso calc R 1 . .
C C14 0.3916(3) 0.57897(12) 0.9492(2) 0.0419(6) Uani d . 1 . .
C C15 0.4824(3) 0.62008(12) 0.8963(2) 0.0428(6) Uani d . 1 . .
C C16 0.5334(3) 0.60263(13) 0.7936(3) 0.0496(7) Uani d . 1 . .
H H16 0.5109 0.5645 0.7579 0.060 Uiso calc R 1 . .
C C17 0.6169(3) 0.64078(14) 0.7431(3) 0.0574(8) Uani d . 1 . .
H H17 0.6502 0.6287 0.6731 0.069 Uiso calc R 1 . .
C C18 0.6507(3) 0.69658(13) 0.7959(3) 0.0551(8) Uani d . 1 . .
C C19 0.6050(4) 0.71440(15) 0.8996(3) 0.0739(10) Uani d . 1 . .
H H19 0.6304 0.7522 0.9361 0.089 Uiso calc R 1 . .
C C20 0.5210(4) 0.67624(13) 0.9501(3) 0.0672(9) Uani d . 1 . .
H H20 0.4898 0.6883 1.0212 0.081 Uiso calc R 1 . .
C C21 0.2964(3) 0.53641(14) 1.3794(3) 0.0527(7) Uani d . 1 . .
H H21 0.2938 0.4942 1.3723 0.063 Uiso calc R 1 . .
C C22 0.3077(3) 0.56172(16) 1.4965(3) 0.0616(8) Uani d . 1 . .
H H22 0.3138 0.5372 1.5674 0.074 Uiso calc R 1 . .
C C23 0.3100(3) 0.62345(17) 1.5074(3) 0.0681(9) Uani d . 1 . .
H H23 0.3158 0.6418 1.5856 0.082 Uiso calc R 1 . .
C C24 0.3034(3) 0.65820(15) 1.4015(3) 0.0662(9) Uani d . 1 . .
H H24 0.3050 0.7004 1.4070 0.079 Uiso calc R 1 . .
C C25 0.2946(3) 0.63000(13) 1.2870(3) 0.0558(8) Uani d . 1 . .
H H25 0.2923 0.6537 1.2156 0.067 Uiso calc R 1 . .

loop_
_atom_site_aniso_label
_atom_site_aniso_U_11
_atom_site_aniso_U_22
_atom_site_aniso_U_33
_atom_site_aniso_U_12
_atom_site_aniso_U_13
_atom_site_aniso_U_23
Ni1 0.0429(2) 0.0438(2) 0.03664(19) -0.00025(15) 0.01135(14) -0.00238(15)
Br1 0.1043(3) 0.0495(2) 0.0882(3) -0.02548(18) 0.0396(2) -0.00483(17)
Cl1 0.0865(6) 0.0756(6) 0.0996(7) -0.0186(5) 0.0359(5) 0.0262(5)
O1 0.0524(11) 0.0530(11) 0.0399(10) -0.0067(9) 0.0185(9) -0.0045(9)
O2 0.0524(11) 0.0451(10) 0.0413(10) -0.0079(9) 0.0134(8) -0.0051(8)
N1 0.0394(12) 0.0400(12) 0.0371(12) -0.0016(10) 0.0118(9) 0.0003(10)
N2 0.0455(12) 0.0440(12) 0.0419(12) -0.0066(11) 0.0147(10) -0.0010(11)
N3 0.0419(13) 0.0511(14) 0.0429(14) 0.0027(10) 0.0126(10) -0.0044(11)
C1 0.0404(15) 0.0457(15) 0.0405(16) 0.0022(12) 0.0107(12) 0.0083(13)
C2 0.0354(13) 0.0393(14) 0.0386(15) 0.0033(11) 0.0101(11) 0.0051(12)
C3 0.0475(16) 0.0414(15) 0.0426(15) 0.0019(12) 0.0143(12) 0.0040(12)
C4 0.0529(17) 0.0413(15) 0.0549(18) -0.0066(13) 0.0149(14) 0.0048(13)
C5 0.0594(18) 0.0567(18) 0.0509(18) -0.0104(15) 0.0194(15) 0.0132(15)
C6 0.0548(18) 0.0645(19) 0.0399(16) -0.0045(15) 0.0168(13) 0.0040(14)
C7 0.0348(13) 0.0391(14) 0.0374(14) 0.0037(11) 0.0106(11) 0.0023(11)
C8 0.0389(14) 0.0355(13) 0.0373(14) -0.0051(11) 0.0127(12) -0.0009(11)
C9 0.0389(16) 0.0704(19) 0.0456(17) 0.0044(14) 0.0131(13) -0.0035(14)
C10 0.0491(18) 0.094(2) 0.0395(17) -0.0009(16) 0.0092(14) -0.0041(16)
C11 0.063(2) 0.076(2) 0.0442(17) -0.0075(17) 0.0231(15) -0.0117(15)
C12 0.0510(18) 0.067(2) 0.0596(19) 0.0080(15) 0.0262(16) -0.0087(16)
C13 0.0399(15) 0.0561(17) 0.0493(17) 0.0040(13) 0.0122(13) -0.0042(14)
C14 0.0420(15) 0.0422(15) 0.0422(16) 0.0016(12) 0.0106(12) 0.0002(13)
C15 0.0435(16) 0.0406(15) 0.0433(16) 0.0001(12) 0.0076(12) 0.0027(12)
C16 0.0477(16) 0.0490(16) 0.0542(18) -0.0042(13) 0.0157(14) -0.0065(14)
C17 0.0555(19) 0.064(2) 0.0592(19) -0.0024(15) 0.0262(15) 0.0005(16)
C18 0.0520(17) 0.0527(18) 0.061(2) -0.0030(14) 0.0141(15) 0.0148(15)
C19 0.106(3) 0.0446(18) 0.077(2) -0.0216(18) 0.033(2) -0.0047(17)
C20 0.098(3) 0.0495(18) 0.064(2) -0.0193(17) 0.0373(19) -0.0090(16)
C21 0.0522(17) 0.0596(18) 0.0451(17) 0.0029(15) 0.0081(13) -0.0012(15)
C22 0.062(2) 0.079(2) 0.0418(18) 0.0070(17) 0.0070(15) -0.0043(16)
C23 0.064(2) 0.090(3) 0.048(2) 0.0167(18) 0.0085(16) -0.0215(19)
C24 0.071(2) 0.0582(19) 0.070(2) 0.0103(17) 0.0174(18) -0.0202(18)
C25 0.0603(19) 0.0534(19) 0.0555(19) 0.0071(14) 0.0167(15) -0.0066(15)

loop_
_atom_type_symbol
_atom_type_description
_atom_type_scat_dispersion_real
_atom_type_scat_dispersion_imag
_atom_type_scat_source
C C 0.0033 0.0016 'International Tables Vol C Tables 4.2.6.8 and 6.1.1.4'
H H 0.0000 0.0000 'International Tables Vol C Tables 4.2.6.8 and 6.1.1.4'
N N 0.0061 0.0033 'International Tables Vol C Tables 4.2.6.8 and 6.1.1.4'
O O 0.0106 0.0060 'International Tables Vol C Tables 4.2.6.8 and 6.1.1.4'
Cl Cl 0.1484 0.1585 'International Tables Vol C Tables 4.2.6.8 and 6.1.1.4'
Ni Ni 0.3393 1.1124 'International Tables Vol C Tables 4.2.6.8 and 6.1.1.4'
Br Br -0.2901 2.4595 'International Tables Vol C Tables 4.2.6.8 and 6.1.1.4'

loop_
_geom_angle_atom_site_label_1
_geom_angle_atom_site_label_2
_geom_angle_atom_site_label_3
_geom_angle_site_symmetry_1
_geom_angle_site_symmetry_3
_geom_angle
_geom_angle_publ_flag
O1 Ni1 N1 . . 96.26(9) ?
O1 Ni1 O2 . . 176.73(8) ?
N1 Ni1 O2 . . 84.52(8) ?
O1 Ni1 N3 . . 88.78(9) ?
N1 Ni1 N3 . . 174.55(9) ?
O2 Ni1 N3 . . 90.56(9) ?
C1 O1 Ni1 . . 126.12(16) ?
C14 O2 Ni1 . . 109.80(16) ?
C7 N1 N2 . . 117.0(2) ?
C7 N1 Ni1 . . 128.91(17) ?
N2 N1 Ni1 . . 114.09(15) ?
C14 N2 N1 . . 108.0(2) ?
C21 N3 C25 . . 118.0(2) ?
C21 N3 Ni1 . . 121.80(19) ?
C25 N3 Ni1 . . 120.2(2) ?
O1 C1 C6 . . 116.8(2) ?
O1 C1 C2 . . 124.9(2) ?
C6 C1 C2 . . 118.3(2) ?
C3 C2 C1 . . 117.9(2) ?
C3 C2 C7 . . 119.5(2) ?
C1 C2 C7 . . 122.6(2) ?
C4 C3 C2 . . 121.2(2) ?
C4 C3 H3 . . 119.4 ?
C2 C3 H3 . . 119.4 ?
C3 C4 C5 . . 121.2(3) ?
C3 C4 Br1 . . 119.4(2) ?
C5 C4 Br1 . . 119.3(2) ?
C6 C5 C4 . . 118.9(3) ?
C6 C5 H5 . . 120.5 ?
C4 C5 H5 . . 120.5 ?
C5 C6 C1 . . 122.2(3) ?
C5 C6 H6 . . 118.9 ?
C1 C6 H6 . . 118.9 ?
N1 C7 C2 . . 120.8(2) ?
N1 C7 C8 . . 119.9(2) ?
C2 C7 C8 . . 119.3(2) ?
C9 C8 C13 . . 119.0(2) ?
C9 C8 C7 . . 118.9(2) ?
C13 C8 C7 . . 122.0(2) ?
C10 C9 C8 . . 120.4(3) ?
C10 C9 H9 . . 119.8 ?
C8 C9 H9 . . 119.8 ?
C11 C10 C9 . . 120.2(3) ?
C11 C10 H10 . . 119.9 ?
C9 C10 H10 . . 119.9 ?
C10 C11 C12 . . 119.9(3) ?
C10 C11 H11 . . 120.1 ?
C12 C11 H11 . . 120.1 ?
C11 C12 C13 . . 120.6(3) ?
C11 C12 H12 . . 119.7 ?
C13 C12 H12 . . 119.7 ?
C12 C13 C8 . . 119.9(3) ?
C12 C13 H13 . . 120.0 ?
C8 C13 H13 . . 120.0 ?
N2 C14 O2 . . 123.6(2) ?
N2 C14 C15 . . 119.2(2) ?
O2 C14 C15 . . 117.2(2) ?
C16 C15 C20 . . 118.4(3) ?
C16 C15 C14 . . 120.4(2) ?
C20 C15 C14 . . 121.1(3) ?
C17 C16 C15 . . 120.8(3) ?
C17 C16 H16 . . 119.6 ?
C15 C16 H16 . . 119.6 ?
C18 C17 C16 . . 119.6(3) ?
C18 C17 H17 . . 120.2 ?
C16 C17 H17 . . 120.2 ?
C19 C18 C17 . . 120.8(3) ?
C19 C18 Cl1 . . 119.9(2) ?
C17 C18 Cl1 . . 119.3(2) ?
C18 C19 C20 . . 119.6(3) ?
C18 C19 H19 . . 120.2 ?
C20 C19 H19 . . 120.2 ?
C19 C20 C15 . . 120.7(3) ?
C19 C20 H20 . . 119.7 ?
C15 C20 H20 . . 119.7 ?
N3 C21 C22 . . 122.9(3) ?
N3 C21 H21 . . 118.5 ?
C22 C21 H21 . . 118.5 ?
C23 C22 C21 . . 118.8(3) ?
C23 C22 H22 . . 120.6 ?
C21 C22 H22 . . 120.6 ?
C22 C23 C24 . . 119.1(3) ?
C22 C23 H23 . . 120.4 ?
C24 C23 H23 . . 120.4 ?
C23 C24 C25 . . 119.3(3) ?
C23 C24 H24 . . 120.3 ?
C25 C24 H24 . . 120.3 ?
N3 C25 C24 . . 121.9(3) ?
N3 C25 H25 . . 119.1 ?
C24 C25 H25 . . 119.1 ?

loop_
_geom_bond_atom_site_label_1
_geom_bond_atom_site_label_2
_geom_bond_site_symmetry_2
_geom_bond_distance
_geom_bond_publ_flag
Ni1 O1 . 1.8020(18) ?
Ni1 N1 . 1.830(2) ?
Ni1 O2 . 1.8327(18) ?
Ni1 N3 . 1.920(2) ?
Br1 C4 . 1.901(3) ?
Cl1 C18 . 1.737(3) ?
O1 C1 . 1.313(3) ?
O2 C14 . 1.305(3) ?
N1 C7 . 1.306(3) ?
N1 N2 . 1.400(3) ?
N2 C14 . 1.297(3) ?
N3 C21 . 1.333(3) ?
N3 C25 . 1.336(4) ?
C1 C6 . 1.406(4) ?
C1 C2 . 1.416(3) ?
C2 C3 . 1.410(3) ?
C2 C7 . 1.446(3) ?
C3 C4 . 1.358(4) ?
C3 H3 . 0.9300 ?
C4 C5 . 1.381(4) ?
C5 C6 . 1.359(4) ?
C5 H5 . 0.9300 ?
C6 H6 . 0.9300 ?
C7 C8 . 1.494(3) ?
C8 C9 . 1.378(4) ?
C8 C13 . 1.381(3) ?
C9 C10 . 1.377(4) ?
C9 H9 . 0.9300 ?
C10 C11 . 1.364(4) ?
C10 H10 . 0.9300 ?
C11 C12 . 1.364(4) ?
C11 H11 . 0.9300 ?
C12 C13 . 1.374(4) ?
C12 H12 . 0.9300 ?
C13 H13 . 0.9300 ?
C14 C15 . 1.474(4) ?
C15 C16 . 1.375(4) ?
C15 C20 . 1.383(4) ?
C16 C17 . 1.371(4) ?
C16 H16 . 0.9300 ?
C17 C18 . 1.364(4) ?
C17 H17 . 0.9300 ?
C18 C19 . 1.359(4) ?
C19 C20 . 1.375(4) ?
C19 H19 . 0.9300 ?
C20 H20 . 0.9300 ?
C21 C22 . 1.370(4) ?
C21 H21 . 0.9300 ?
C22 C23 . 1.362(4) ?
C22 H22 . 0.9300 ?
C23 C24 . 1.370(4) ?
C23 H23 . 0.9300 ?
C24 C25 . 1.375(4) ?
C24 H24 . 0.9300 ?
C25 H25 . 0.9300 ?

loop_
_geom_torsion_atom_site_label_1
_geom_torsion_atom_site_label_2
_geom_torsion_atom_site_label_3
_geom_torsion_atom_site_label_4
_geom_torsion_site_symmetry_1
_geom_torsion_site_symmetry_2
_geom_torsion_site_symmetry_3
_geom_torsion_site_symmetry_4
_geom_torsion
_geom_torsion_publ_flag
N1 Ni1 O1 C1 . . . . 5.7(2) ?
N3 Ni1 O1 C1 . . . . -172.2(2) ?
N1 Ni1 O2 C14 . . . . 0.11(17) ?
N3 Ni1 O2 C14 . . . . 177.75(17) ?
O1 Ni1 N1 C7 . . . . -3.5(2) ?
O2 Ni1 N1 C7 . . . . 179.7(2) ?
O1 Ni1 N1 N2 . . . . 175.72(16) ?
O2 Ni1 N1 N2 . . . . -1.09(16) ?
C7 N1 N2 C14 . . . . -178.9(2) ?
Ni1 N1 N2 C14 . . . . 1.8(2) ?
O1 Ni1 N3 C21 . . . . 39.0(2) ?
O2 Ni1 N3 C21 . . . . -144.2(2) ?
O1 Ni1 N3 C25 . . . . -138.8(2) ?
O2 Ni1 N3 C25 . . . . 38.0(2) ?
Ni1 O1 C1 C6 . . . . 177.42(18) ?
Ni1 O1 C1 C2 . . . . -3.2(4) ?
O1 C1 C2 C3 . . . . 175.7(2) ?
C6 C1 C2 C3 . . . . -4.9(4) ?
O1 C1 C2 C7 . . . . -3.5(4) ?
C6 C1 C2 C7 . . . . 175.9(2) ?
C1 C2 C3 C4 . . . . 1.8(4) ?
C7 C2 C3 C4 . . . . -179.1(2) ?
C2 C3 C4 C5 . . . . 2.0(4) ?
C2 C3 C4 Br1 . . . . -177.16(19) ?
C3 C4 C5 C6 . . . . -2.4(4) ?
Br1 C4 C5 C6 . . . . 176.8(2) ?
C4 C5 C6 C1 . . . . -1.0(4) ?
O1 C1 C6 C5 . . . . -175.9(2) ?
C2 C1 C6 C5 . . . . 4.7(4) ?
N2 N1 C7 C2 . . . . 179.4(2) ?
Ni1 N1 C7 C2 . . . . -1.4(3) ?
N2 N1 C7 C8 . . . . -2.3(3) ?
Ni1 N1 C7 C8 . . . . 176.90(17) ?
C3 C2 C7 N1 . . . . -173.4(2) ?
C1 C2 C7 N1 . . . . 5.7(4) ?
C3 C2 C7 C8 . . . . 8.3(3) ?
C1 C2 C7 C8 . . . . -172.6(2) ?
N1 C7 C8 C9 . . . . -109.7(3) ?
C2 C7 C8 C9 . . . . 68.7(3) ?
N1 C7 C8 C13 . . . . 73.1(3) ?
C2 C7 C8 C13 . . . . -108.6(3) ?
C13 C8 C9 C10 . . . . 1.6(4) ?
C7 C8 C9 C10 . . . . -175.7(3) ?
C8 C9 C10 C11 . . . . 0.2(5) ?
C9 C10 C11 C12 . . . . -1.9(5) ?
C10 C11 C12 C13 . . . . 1.7(5) ?
C11 C12 C13 C8 . . . . 0.1(4) ?
C9 C8 C13 C12 . . . . -1.8(4) ?
C7 C8 C13 C12 . . . . 175.5(2) ?
N1 N2 C14 O2 . . . . -1.9(3) ?
N1 N2 C14 C15 . . . . 177.5(2) ?
Ni1 O2 C14 N2 . . . . 1.1(3) ?
Ni1 O2 C14 C15 . . . . -178.35(17) ?
N2 C14 C15 C16 . . . . -17.2(4) ?
O2 C14 C15 C16 . . . . 162.2(2) ?
N2 C14 C15 C20 . . . . 164.3(3) ?
O2 C14 C15 C20 . . . . -16.3(4) ?
C20 C15 C16 C17 . . . . -2.1(4) ?
C14 C15 C16 C17 . . . . 179.4(3) ?
C15 C16 C17 C18 . . . . 0.5(5) ?
C16 C17 C18 C19 . . . . 1.3(5) ?
C16 C17 C18 Cl1 . . . . 179.9(2) ?
C17 C18 C19 C20 . . . . -1.5(5) ?
Cl1 C18 C19 C20 . . . . 179.9(3) ?
C18 C19 C20 C15 . . . . -0.1(5) ?
C16 C15 C20 C19 . . . . 1.9(5) ?
C14 C15 C20 C19 . . . . -179.6(3) ?
C25 N3 C21 C22 . . . . 0.8(4) ?
Ni1 N3 C21 C22 . . . . -177.1(2) ?
N3 C21 C22 C23 . . . . 0.8(5) ?
C21 C22 C23 C24 . . . . -1.2(5) ?
C22 C23 C24 C25 . . . . 0.1(5) ?
C21 N3 C25 C24 . . . . -1.9(4) ?
Ni1 N3 C25 C24 . . . . 176.0(2) ?
C23 C24 C25 N3 . . . . 1.5(5) ?
